data_4116522
loop_
_publ_author_name
'Kazumasa Honda'
'Fusae Nakanishi'
'Neil Feeder'

_publ_contact_author_address
;
 National Institute of Materials and Chemical Research
 Tsukuba,  Ibaraki 305-8565
 Japan
;
_publ_contact_author_email honda@nimc.go.jp
_publ_contact_author_fax '(81) 298 54 4627'
_publ_contact_author_name 'Dr Kazumasa Honda'
_publ_contact_author_phone '(81) 298 54 4625'
_publ_section_title
;
 Kinetic and Mechanistic Study on Single-Crystal-to-Single-Crystal
 Photodimerization of 2-Benzyl-5-benzylidenecyclopentanone Utilizing X-ray
 Diffraction
;
_journal_name_full 'Journal of the American Chemical Society'
_journal_page_first 8246
_journal_page_last 8250
_journal_paper_doi 10.1021/ja991386k
_journal_volume 121
_journal_year 1999
_chemical_formula_moiety 'C19 H18 O '
_chemical_formula_sum 'C19 H18 O'
_chemical_formula_weight 262.35
_chemical_melting_point 404
_space_group_IT_number 61
_symmetry_cell_setting orthorhombic
_symmetry_Int_Tables_number 61
_symmetry_space_group_name_Hall '-P 2ac 2ab'
_symmetry_space_group_name_H-M 'P b c a'
_audit_creation_date 'Wed Mar 18 20:46:29 1998'
_audit_creation_method 'from TEXRAY.INF file'
_audit_update_record '98-08-13 updated by K. HONDA'
_cell_angle_alpha 90
_cell_angle_beta 90
_cell_angle_gamma 90
_cell_formula_units_Z 8
_cell_length_a 31.276(3)
_cell_length_b 10.687(1)
_cell_length_c 8.620(3)
_cell_measurement_reflns_used 15
_cell_measurement_temperature 190
_cell_measurement_theta_max 13.7
_cell_measurement_theta_min 10.5
_cell_volume 2881.2(11)
_computing_cell_refinement 'CAD4 diffractometer control (Enraf-Nonius, 1989)'
_computing_data_collection 'CAD4 diffractometer control (Enraf-Nonius, 1989)'
_computing_data_reduction 'TEXSAN PROCESS (Molecular Structure Corporation, 1994)'
_computing_publication_material 'TEXSAN FINISH (Molecular Structure Corporation, 1998)'
_computing_structure_refinement 'TEXSAN LS (Molecular Structure Corporation, 1994)'
_computing_structure_solution 'SHELXS86 (Sheldrick, 1985)'
_diffrn_ambient_temperature 132
_diffrn_measurement_device_type 'Enraf-Nonius CAD4'
_diffrn_measurement_method \w
_diffrn_orient_matrix_UB_11 -0.00772
_diffrn_orient_matrix_UB_12 0.08890
_diffrn_orient_matrix_UB_13 0.02313
_diffrn_orient_matrix_UB_21 0.02260
_diffrn_orient_matrix_UB_22 0.00292
_diffrn_orient_matrix_UB_23 0.08204
_diffrn_orient_matrix_UB_31 0.02128
_diffrn_orient_matrix_UB_32 0.02911
_diffrn_orient_matrix_UB_33 -0.07865
_diffrn_radiation_detector 'scintillation counter'
_diffrn_radiation_monochromator graphite
_diffrn_radiation_source 'fine focus Enraf-Nonius Mo tube'
_diffrn_radiation_type 'Mo K\a'
_diffrn_radiation_wavelength 0.71073
_diffrn_reflns_av_R_equivalents 0.000
_diffrn_reflns_av_sigmaI/netI 0.139
_diffrn_reflns_limit_h_max 37
_diffrn_reflns_limit_h_min 0
_diffrn_reflns_limit_k_max 12
_diffrn_reflns_limit_k_min 0
_diffrn_reflns_limit_l_max 10
_diffrn_reflns_limit_l_min 0
_diffrn_reflns_number 2628
_diffrn_reflns_reduction_process 'Lp corrections applied'
_diffrn_reflns_theta_max 25.0
_diffrn_reflns_theta_min 1.0
_diffrn_standards_decay_% -0.81
_diffrn_standards_interval_time 60
_diffrn_standards_number 3
_exptl_absorpt_coefficient_mu 0.073
_exptl_absorpt_correction_T_max 0.993
_exptl_absorpt_correction_T_min 0.965
_exptl_absorpt_correction_type psi-scan
_exptl_absorpt_process_details '(North, Phillips & Mathews, 1968)'
_exptl_crystal_colour 'clear colourless'
_exptl_crystal_density_diffrn 1.210
_exptl_crystal_description plate
_exptl_crystal_F_000 1120.00
_exptl_crystal_size_max 0.50
_exptl_crystal_size_mid 0.37
_exptl_crystal_size_min 0.32
_refine_diff_density_max 0.29
_refine_diff_density_min -0.29
_refine_ls_extinction_method none
_refine_ls_goodness_of_fit_ref 1.220
_refine_ls_hydrogen_treatment refall
_refine_ls_matrix_type full
_refine_ls_number_constraints 0
_refine_ls_number_parameters 253
_refine_ls_number_reflns 1412
_refine_ls_number_restraints 0
_refine_ls_R_factor_all 0.1891
_refine_ls_R_factor_gt 0.0746
_refine_ls_shift/su_max 0.0033
_refine_ls_structure_factor_coef F
_refine_ls_weighting_details 'w = 1/[\s^2^(Fo) + 0.00160|Fo|^2^]'
_refine_ls_weighting_scheme calc
_refine_ls_wR_factor_all 0.1027
_refine_ls_wR_factor_ref 0.0781
_reflns_number_gt 1412
_reflns_number_total 2533
_reflns_observed_criterion >1.0sigma(I)
_cod_data_source_file ja991386k_3.cif
_cod_data_source_block BBCP@190K
_cod_original_cell_volume 2881.2(8)
_cod_original_sg_symbol_H-M 'P b c a '
_cod_original_formula_sum 'C19 H18 O '
_cod_database_code 4116522

loop_
_symmetry_equiv_pos_as_xyz
x,y,z
1/2+x,1/2-y,-z
-x,1/2+y,1/2-z
1/2-x,-y,1/2+z
-x,-y,-z
1/2-x,1/2+y,z
x,1/2-y,1/2+z
1/2+x,y,1/2-z

loop_
_atom_site_label
_atom_site_type_symbol
_atom_site_fract_x
_atom_site_fract_y
_atom_site_fract_z
_atom_site_U_iso_or_equiv
_atom_site_adp_type
_atom_site_occupancy
_atom_site_calc_flag
O1 O 0.0420(1) 0.2350(3) 0.0119(4) 0.053(1) Uani 1.00 d
C1 C 0.0413(1) 0.3200(4) 0.1062(5) 0.035(1) Uani 1.00 d
C2 C 0.0802(1) 0.3762(4) 0.1840(6) 0.035(1) Uani 1.00 d
C3 C 0.0649(2) 0.5053(5) 0.2340(6) 0.039(1) Uani 1.00 d
C4 C 0.0167(1) 0.4910(5) 0.2662(6) 0.033(1) Uani 1.00 d
C5 C 0.0025(1) 0.3830(4) 0.1681(5) 0.030(1) Uani 1.00 d
C6 C 0.1214(2) 0.3659(5) 0.0947(6) 0.041(2) Uani 1.00 d
C7 C 0.1608(1) 0.3921(5) 0.1925(5) 0.038(1) Uani 1.00 d
C8 C 0.1779(2) 0.3006(5) 0.2877(6) 0.050(2) Uani 1.00 d
C9 C 0.2131(2) 0.3267(7) 0.3803(7) 0.061(2) Uani 1.00 d
C10 C 0.2318(2) 0.4423(8) 0.3756(7) 0.065(2) Uani 1.00 d
C11 C 0.2153(2) 0.5339(6) 0.2794(7) 0.060(2) Uani 1.00 d
C12 C 0.1799(2) 0.5085(6) 0.1899(7) 0.050(2) Uani 1.00 d
C13 C -0.0362(1) 0.3347(4) 0.1395(5) 0.033(1) Uani 1.00 d
C14 C -0.0784(1) 0.3694(4) 0.1978(5) 0.032(1) Uani 1.00 d
C15 C -0.0853(2) 0.4601(5) 0.3129(5) 0.038(1) Uani 1.00 d
C16 C -0.1265(2) 0.4837(5) 0.3661(6) 0.044(2) Uani 1.00 d
C17 C -0.1611(2) 0.4216(5) 0.3046(6) 0.049(2) Uani 1.00 d
C18 C -0.1552(2) 0.3339(5) 0.1903(7) 0.048(2) Uani 1.00 d
C19 C -0.1143(2) 0.3077(5) 0.1383(7) 0.043(2) Uani 1.00 d
H1 H 0.084(1) 0.329(4) 0.282(5) 0.04(1) Uiso 1.00 d
H2 H 0.080(2) 0.538(5) 0.328(6) 0.07(2) Uiso 1.00 d
H3 H 0.070(1) 0.565(4) 0.144(6) 0.06(2) Uiso 1.00 d
H4 H 0.000(1) 0.571(4) 0.246(5) 0.04(1) Uiso 1.00 d
H5 H 0.012(1) 0.474(4) 0.381(5) 0.03(1) Uiso 1.00 d
H6 H 0.123(1) 0.273(5) 0.053(5) 0.05(1) Uiso 1.00 d
H7 H 0.120(1) 0.420(4) 0.000(6) 0.06(2) Uiso 1.00 d
H8 H 0.165(1) 0.225(4) 0.297(5) 0.05(2) Uiso 1.00 d
H9 H 0.226(2) 0.263(5) 0.448(6) 0.07(2) Uiso 1.00 d
H10 H 0.257(2) 0.468(5) 0.437(6) 0.07(2) Uiso 1.00 d
H11 H 0.230(2) 0.620(6) 0.275(6) 0.09(2) Uiso 1.00 d
H12 H 0.171(2) 0.568(5) 0.130(6) 0.06(2) Uiso 1.00 d
H13 H -0.035(2) 0.261(5) 0.072(6) 0.07(2) Uiso 1.00 d
H14 H -0.062(1) 0.500(4) 0.363(5) 0.03(1) Uiso 1.00 d
H15 H -0.130(1) 0.550(5) 0.448(5) 0.05(2) Uiso 1.00 d
H16 H -0.190(2) 0.448(5) 0.346(6) 0.07(2) Uiso 1.00 d
H17 H -0.178(1) 0.286(4) 0.139(5) 0.05(1) Uiso 1.00 d
H18 H -0.110(1) 0.250(5) 0.062(6) 0.06(2) Uiso 1.00 d

loop_
_atom_site_aniso_label
_atom_site_aniso_U_11
_atom_site_aniso_U_22
_atom_site_aniso_U_33
_atom_site_aniso_U_12
_atom_site_aniso_U_13
_atom_site_aniso_U_23
O1 0.042(2) 0.057(2) 0.060(2) -0.001(2) 0.004(2) -0.031(2)
C1 0.037(3) 0.034(3) 0.032(3) -0.002(2) 0.003(2) -0.005(2)
C2 0.032(3) 0.039(3) 0.034(3) 0.001(2) -0.002(2) -0.006(3)
C3 0.043(3) 0.037(3) 0.036(3) -0.001(2) 0.001(2) -0.006(3)
C4 0.030(2) 0.039(3) 0.031(3) 0.003(2) -0.001(2) -0.003(2)
C5 0.033(3) 0.032(3) 0.023(2) 0.007(2) -0.002(2) 0.001(2)
C6 0.033(3) 0.051(3) 0.039(3) -0.002(2) 0.004(2) -0.002(3)
C7 0.024(2) 0.055(3) 0.036(3) 0.008(2) 0.007(2) -0.004(3)
C8 0.049(3) 0.049(4) 0.052(4) 0.013(3) 0.012(3) 0.002(3)
C9 0.044(3) 0.090(5) 0.048(4) 0.031(4) 0.003(3) 0.003(4)
C10 0.028(3) 0.107(6) 0.059(4) 0.006(4) -0.002(3) -0.025(4)
C11 0.032(3) 0.071(4) 0.078(4) -0.007(3) 0.002(3) -0.015(4)
C12 0.040(3) 0.054(4) 0.056(4) 0.000(3) 0.003(3) 0.006(3)
C13 0.033(2) 0.033(3) 0.033(3) -0.001(2) -0.001(2) 0.000(2)
C14 0.032(3) 0.029(2) 0.035(3) 0.002(2) -0.009(2) 0.002(2)
C15 0.030(3) 0.044(3) 0.038(3) 0.006(2) -0.008(2) 0.006(3)
C16 0.039(3) 0.049(3) 0.044(3) 0.016(3) 0.004(3) 0.009(3)
C17 0.033(3) 0.056(4) 0.058(4) 0.009(3) 0.005(3) 0.013(3)
C18 0.031(3) 0.048(3) 0.064(4) -0.004(3) -0.009(3) 0.008(3)
C19 0.043(3) 0.033(3) 0.054(4) 0.000(2) -0.006(3) 0.004(3)

loop_
_atom_type_symbol
_atom_type_description
_atom_type_scat_dispersion_real
_atom_type_scat_dispersion_imag
_atom_type_scat_source
O O 0.011 0.006
;International Tables for Crystallography
(1992, Vol. C, Tables 4.2.6.8 and 6.1.1.1)
;
C C 0.003 0.002
;International Tables for Crystallography
(1992, Vol. C, Tables 4.2.6.8 and 6.1.1.1)
;
H H 0.000 0.000
;International Tables for Crystallography
(1992, Vol. C, Table 6.1.1.2)
;

loop_
_geom_angle_atom_site_label_1
_geom_angle_atom_site_label_2
_geom_angle_atom_site_label_3
_geom_angle
_geom_angle_site_symmetry_1
_geom_angle_site_symmetry_2
_geom_angle_site_symmetry_3
_geom_angle_publ_flag
O1 C1 C2 125.3(4) 1_555 1_555 1_555 yes
O1 C1 C5 126.2(4) 1_555 1_555 1_555 yes
C2 C1 C5 108.5(4) 1_555 1_555 1_555 yes
C1 C2 C3 103.4(4) 1_555 1_555 1_555 yes
C1 C2 C6 115.6(4) 1_555 1_555 1_555 yes
C1 C2 H1 105(2) 1_555 1_555 1_555 no
C3 C2 C6 118.7(4) 1_555 1_555 1_555 yes
C3 C2 H1 104(2) 1_555 1_555 1_555 no
C6 C2 H1 107(2) 1_555 1_555 1_555 no
C2 C3 C4 105.6(4) 1_555 1_555 1_555 yes
C2 C3 H2 113(2) 1_555 1_555 1_555 no
C2 C3 H3 107(2) 1_555 1_555 1_555 no
C4 C3 H2 111(3) 1_555 1_555 1_555 no
C4 C3 H3 110(2) 1_555 1_555 1_555 no
H2 C3 H3 108(3) 1_555 1_555 1_555 no
C3 C4 C5 105.3(4) 1_555 1_555 1_555 yes
C3 C4 H4 112(2) 1_555 1_555 1_555 no
C3 C4 H5 109(2) 1_555 1_555 1_555 no
C5 C4 H4 113(2) 1_555 1_555 1_555 no
C5 C4 H5 111(2) 1_555 1_555 1_555 no
H4 C4 H5 104(3) 1_555 1_555 1_555 no
C1 C5 C4 108.1(4) 1_555 1_555 1_555 yes
C1 C5 C13 119.8(4) 1_555 1_555 1_555 yes
C4 C5 C13 131.9(4) 1_555 1_555 1_555 yes
C2 C6 C7 113.4(4) 1_555 1_555 1_555 yes
C2 C6 H6 106(2) 1_555 1_555 1_555 no
C2 C6 H7 109(2) 1_555 1_555 1_555 no
C7 C6 H6 108(2) 1_555 1_555 1_555 no
C7 C6 H7 112(2) 1_555 1_555 1_555 no
H6 C6 H7 105(3) 1_555 1_555 1_555 no
C6 C7 C8 120.8(5) 1_555 1_555 1_555 yes
C6 C7 C12 120.5(5) 1_555 1_555 1_555 yes
C8 C7 C12 118.7(5) 1_555 1_555 1_555 yes
C7 C8 C9 120.4(6) 1_555 1_555 1_555 yes
C7 C8 H8 120(3) 1_555 1_555 1_555 no
C9 C8 H8 119(3) 1_555 1_555 1_555 no
C8 C9 C10 120.2(6) 1_555 1_555 1_555 yes
C8 C9 H9 121(3) 1_555 1_555 1_555 no
C10 C9 H9 118(3) 1_555 1_555 1_555 no
C9 C10 C11 120.0(6) 1_555 1_555 1_555 yes
C9 C10 H10 125(3) 1_555 1_555 1_555 no
C11 C10 H10 115(3) 1_555 1_555 1_555 no
C10 C11 C12 119.7(6) 1_555 1_555 1_555 yes
C10 C11 H11 119(3) 1_555 1_555 1_555 no
C12 C11 H11 120(3) 1_555 1_555 1_555 no
C7 C12 C11 121.1(6) 1_555 1_555 1_555 yes
C7 C12 H12 121(3) 1_555 1_555 1_555 no
C11 C12 H12 117(3) 1_555 1_555 1_555 no
C5 C13 C14 131.0(4) 1_555 1_555 1_555 yes
C5 C13 H13 113(2) 1_555 1_555 1_555 no
C14 C13 H13 115(2) 1_555 1_555 1_555 no
C13 C14 C15 123.9(4) 1_555 1_555 1_555 yes
C13 C14 C19 118.7(4) 1_555 1_555 1_555 yes
C15 C14 C19 117.4(5) 1_555 1_555 1_555 yes
C14 C15 C16 120.1(5) 1_555 1_555 1_555 yes
C14 C15 H14 121(2) 1_555 1_555 1_555 no
C16 C15 H14 118(2) 1_555 1_555 1_555 no
C15 C16 C17 120.9(5) 1_555 1_555 1_555 yes
C15 C16 H15 117(2) 1_555 1_555 1_555 no
C17 C16 H15 121(2) 1_555 1_555 1_555 no
C16 C17 C18 120.1(5) 1_555 1_555 1_555 yes
C16 C17 H16 115(2) 1_555 1_555 1_555 no
C18 C17 H16 123(2) 1_555 1_555 1_555 no
C17 C18 C19 119.6(5) 1_555 1_555 1_555 yes
C17 C18 H17 125(2) 1_555 1_555 1_555 no
C19 C18 H17 114(2) 1_555 1_555 1_555 no
C14 C19 C18 121.9(5) 1_555 1_555 1_555 yes
C14 C19 H18 117(3) 1_555 1_555 1_555 no
C18 C19 H18 120(3) 1_555 1_555 1_555 no

loop_
_geom_bond_atom_site_label_1
_geom_bond_atom_site_label_2
_geom_bond_distance
_geom_bond_site_symmetry_1
_geom_bond_site_symmetry_2
_geom_bond_publ_flag
O1 C1 1.219(5) 1_555 1_555 yes
C1 C2 1.514(6) 1_555 1_555 yes
C1 C5 1.487(6) 1_555 1_555 yes
C2 C3 1.523(6) 1_555 1_555 yes
C2 C6 1.505(6) 1_555 1_555 yes
C3 C4 1.542(6) 1_555 1_555 yes
C4 C5 1.497(6) 1_555 1_555 yes
C5 C13 1.339(6) 1_555 1_555 yes
C6 C7 1.519(6) 1_555 1_555 yes
C7 C8 1.384(7) 1_555 1_555 yes
C7 C12 1.380(7) 1_555 1_555 yes
C8 C9 1.388(8) 1_555 1_555 yes
C9 C10 1.367(9) 1_555 1_555 yes
C10 C11 1.382(9) 1_555 1_555 yes
C11 C12 1.378(8) 1_555 1_555 yes
C13 C14 1.461(6) 1_555 1_555 yes
C14 C15 1.403(6) 1_555 1_555 yes
C14 C19 1.400(6) 1_555 1_555 yes
C15 C16 1.391(7) 1_555 1_555 yes
C16 C17 1.376(7) 1_555 1_555 yes
C17 C18 1.372(7) 1_555 1_555 yes
C18 C19 1.383(7) 1_555 1_555 yes

loop_
_geom_contact_atom_site_label_1
_geom_contact_atom_site_label_2
_geom_contact_distance
_geom_contact_site_symmetry_1
_geom_contact_site_symmetry_2
_geom_contact_publ_flag
C5 C14 2.548(6) 1_555 1_555 no
C5 C15 3.128(7) 1_555 1_555 no

loop_
_geom_torsion_atom_site_label_1
_geom_torsion_atom_site_label_2
_geom_torsion_atom_site_label_3
_geom_torsion_atom_site_label_4
_geom_torsion
_geom_torsion_site_symmetry_1
_geom_torsion_site_symmetry_2
_geom_torsion_site_symmetry_3
_geom_torsion_site_symmetry_4
_geom_torsion_publ_flag
O1 C1 C2 C3 157.7(5) 1_555 1_555 1_555 1_555 no
O1 C1 C2 C6 26.3(7) 1_555 1_555 1_555 1_555 no
O1 C1 C5 C4 -173.6(5) 1_555 1_555 1_555 1_555 no
O1 C1 C5 C13 10.6(7) 1_555 1_555 1_555 1_555 no
C1 C2 C3 C4 30.3(5) 1_555 1_555 1_555 1_555 no
C1 C2 C6 C7 -165.0(4) 1_555 1_555 1_555 1_555 no
C1 C5 C4 C3 10.9(5) 1_555 1_555 1_555 1_555 no
C1 C5 C13 C14 173.0(4) 1_555 1_555 1_555 1_555 no
C2 C1 C5 C4 8.2(5) 1_555 1_555 1_555 1_555 no
C2 C1 C5 C13 -167.6(4) 1_555 1_555 1_555 1_555 no
C2 C3 C4 C5 -25.8(5) 1_555 1_555 1_555 1_555 no
C2 C6 C7 C8 81.0(6) 1_555 1_555 1_555 1_555 no
C2 C6 C7 C12 -98.0(6) 1_555 1_555 1_555 1_555 no
C3 C2 C1 C5 -24.0(5) 1_555 1_555 1_555 1_555 no
C3 C2 C6 C7 71.2(6) 1_555 1_555 1_555 1_555 no
C3 C4 C5 C13 -173.9(5) 1_555 1_555 1_555 1_555 no
C4 C3 C2 C6 159.9(4) 1_555 1_555 1_555 1_555 no
C4 C5 C13 C14 -1.6(9) 1_555 1_555 1_555 1_555 no
C5 C1 C2 C6 -155.5(4) 1_555 1_555 1_555 1_555 no
C5 C13 C14 C15 -6.0(8) 1_555 1_555 1_555 1_555 no
C5 C13 C14 C19 175.2(5) 1_555 1_555 1_555 1_555 no
C6 C7 C8 C9 -178.0(5) 1_555 1_555 1_555 1_555 no
C6 C7 C12 C11 179.3(5) 1_555 1_555 1_555 1_555 no
C7 C8 C9 C10 -1.4(8) 1_555 1_555 1_555 1_555 no
C7 C12 C11 C10 -1.2(9) 1_555 1_555 1_555 1_555 no
C8 C7 C12 C11 0.3(8) 1_555 1_555 1_555 1_555 no
C8 C9 C10 C11 0.5(9) 1_555 1_555 1_555 1_555 no
C9 C8 C7 C12 1.0(7) 1_555 1_555 1_555 1_555 no
C9 C10 C11 C12 0.8(9) 1_555 1_555 1_555 1_555 no
C13 C14 C15 C16 -177.4(4) 1_555 1_555 1_555 1_555 no
C13 C14 C19 C18 178.7(5) 1_555 1_555 1_555 1_555 no
C14 C15 C16 C17 -1.8(7) 1_555 1_555 1_555 1_555 no
C14 C19 C18 C17 -0.8(8) 1_555 1_555 1_555 1_555 no
C15 C14 C19 C18 -0.2(7) 1_555 1_555 1_555 1_555 no
C15 C16 C17 C18 0.8(8) 1_555 1_555 1_555 1_555 no
C16 C15 C14 C19 1.5(7) 1_555 1_555 1_555 1_555 no
C16 C17 C18 C19 0.5(8) 1_555 1_555 1_555 1_555 no
